data_4110091
loop_
_publ_author_name
'Craig M. Robertson'
'Daniel J. T. Myles'
'Alicea A. Leitch'
'Robert W. Reed'
'Brynn M. Dooley'
'Natia L. Frank'
'Paul A. Dube'
'Laurence K. Thompson'
'Richard T. Oakley'

_publ_section_title
;
 Ferromagnetism in a Heavy Atom Heterocyclic Radical Conductor
;
_journal_name_full 'Journal of the American Chemical Society'
_journal_page_first 12688
_journal_page_last 12689
_journal_paper_doi 10.1021/ja076841o
_journal_volume 129
_journal_year 2007
_chemical_formula_sum 'C7 H5 Cl N3 S2 Se2'
_chemical_formula_weight 388.63
_chemical_name_common ClBPTSEt
_chemical_name_systematic
; 
 ? 
;
_space_group_IT_number 113
_symmetry_cell_setting tetragonal
_symmetry_space_group_name_Hall 'P -4 2ab'
_symmetry_space_group_name_H-M 'P -4 21 m'
_atom_sites_solution_hydrogens geom
_atom_sites_solution_primary direct
_atom_sites_solution_secondary difmap
_audit_creation_method SHELXL-97
_cell_angle_alpha 90.00
_cell_angle_beta 90.00
_cell_angle_gamma 90.00
_cell_formula_units_Z 4
_cell_length_a 16.0334(8)
_cell_length_b 16.0334(8)
_cell_length_c 4.1090(4)
_cell_measurement_reflns_used 2934
_cell_measurement_temperature 298(2)
_cell_measurement_theta_max 28.14
_cell_measurement_theta_min 2.54
_cell_volume 1056.30(13)
_computing_cell_refinement 'Bruker SMART'
_computing_data_collection 'Bruker SMART'
_computing_data_reduction 'Bruker SAINT'
_computing_molecular_graphics 'Bruker SHELXTL'
_computing_publication_material 'Bruker SHELXTL'
_computing_structure_refinement 'SHELXL-97 (Sheldrick, 1997)'
_computing_structure_solution 'SHELXS-97 (Sheldrick, 1990)'
_diffrn_ambient_temperature 298(2)
_diffrn_measured_fraction_theta_full 0.999
_diffrn_measured_fraction_theta_max 0.999
_diffrn_measurement_device_type 'CCD area detector'
_diffrn_measurement_method 'phi and omega scans'
_diffrn_radiation_monochromator graphite
_diffrn_radiation_source 'sealed tube'
_diffrn_radiation_type MoK\a
_diffrn_radiation_wavelength 0.71073
_diffrn_reflns_av_R_equivalents 0.0787
_diffrn_reflns_av_sigmaI/netI 0.0580
_diffrn_reflns_limit_h_max 18
_diffrn_reflns_limit_h_min -20
_diffrn_reflns_limit_k_max 18
_diffrn_reflns_limit_k_min -20
_diffrn_reflns_limit_l_max 5
_diffrn_reflns_limit_l_min -5
_diffrn_reflns_number 6631
_diffrn_reflns_theta_full 26.49
_diffrn_reflns_theta_max 26.49
_diffrn_reflns_theta_min 2.54
_exptl_absorpt_coefficient_mu 7.613
_exptl_absorpt_correction_T_max 0.85
_exptl_absorpt_correction_T_min 0.48
_exptl_absorpt_correction_type empirical
_exptl_absorpt_process_details sadabs
_exptl_crystal_colour black
_exptl_crystal_density_diffrn 2.444
_exptl_crystal_description needle
_exptl_crystal_F_000 740
_exptl_crystal_size_max .30
_exptl_crystal_size_mid .05
_exptl_crystal_size_min .02
_refine_diff_density_max 0.988
_refine_diff_density_min -0.455
_refine_diff_density_rms 0.137
_refine_ls_abs_structure_details 'Flack H D (1983), Acta Cryst. A39, 876-881'
_refine_ls_abs_structure_Flack 0.04(3)
_refine_ls_extinction_method none
_refine_ls_goodness_of_fit_ref 1.099
_refine_ls_hydrogen_treatment constr
_refine_ls_matrix_type full
_refine_ls_number_parameters 76
_refine_ls_number_reflns 1150
_refine_ls_number_restraints 0
_refine_ls_restrained_S_all 1.099
_refine_ls_R_factor_all 0.0507
_refine_ls_R_factor_gt 0.0447
_refine_ls_shift/su_max 0.000
_refine_ls_shift/su_mean 0.000
_refine_ls_structure_factor_coef Fsqd
_refine_ls_weighting_details 'calc w=1/[\s^2^(Fo^2^)+(0.0424P)^2^+1.6248P] where P=(Fo^2^+2Fc^2^)/3'
_refine_ls_weighting_scheme calc
_refine_ls_wR_factor_gt 0.1003
_refine_ls_wR_factor_ref 0.1029
_reflns_number_gt 1042
_reflns_number_total 1150
_reflns_threshold_expression >2sigma(I)
_cod_data_source_file ja076841osi20070910_084715.cif
_cod_data_source_block cltset2m
_cod_database_code 4110091

loop_
_symmetry_equiv_pos_as_xyz
'x, y, z'
'-x, -y, z'
'y, -x, -z'
'-y, x, -z'
'-x+1/2, y+1/2, -z'
'x+1/2, -y+1/2, -z'
'-y+1/2, -x+1/2, z'
'y+1/2, x+1/2, z'

loop_
_atom_site_label
_atom_site_type_symbol
_atom_site_fract_x
_atom_site_fract_y
_atom_site_fract_z
_atom_site_U_iso_or_equiv
_atom_site_adp_type
_atom_site_occupancy
_atom_site_symmetry_multiplicity
_atom_site_calc_flag
_atom_site_refinement_flags
Se1 Se 0.39725(4) 0.43984(4) 0.2632(2) 0.0278(2) Uani 1 1 d .
S1 S 0.27226(12) 0.46975(12) 0.0441(5) 0.0310(5) Uani 1 1 d .
Cl1 Cl 0.08785(13) 0.41215(13) -0.1283(8) 0.0404(8) Uani 1 2 d S
N2 N 0.2583(4) 0.2417(4) 0.447(2) 0.0217(18) Uani 1 2 d S
C1 C 0.2880(5) 0.3200(4) 0.3425(17) 0.0251(18) Uani 1 1 d .
C3 C 0.1534(4) 0.3466(4) 0.084(3) 0.024(2) Uani 1 2 d S
N1 N 0.3640(4) 0.3401(4) 0.4207(18) 0.0274(14) Uani 1 1 d .
C2 C 0.2341(4) 0.3733(4) 0.1626(17) 0.0228(16) Uani 1 1 d .
C4 C 0.3098(5) 0.1902(5) 0.657(2) 0.026(2) Uani 1 2 d S
H4B H 0.3423 0.2269 0.7946 0.031 Uiso 1 1 d R
C5 C 0.3675(5) 0.1325(5) 0.478(3) 0.049(3) Uani 1 2 d S
H5A H 0.3995 0.1005 0.6312 0.073 Uiso 1 2 d SR
H5C H 0.4045 0.1642 0.3438 0.073 Uiso 1 1 d R

loop_
_atom_site_aniso_label
_atom_site_aniso_U_11
_atom_site_aniso_U_22
_atom_site_aniso_U_33
_atom_site_aniso_U_23
_atom_site_aniso_U_13
_atom_site_aniso_U_12
Se1 0.0239(4) 0.0236(4) 0.0359(4) -0.0004(4) 0.0008(4) -0.0040(3)
S1 0.0250(10) 0.0206(9) 0.0475(12) 0.0056(8) -0.0041(9) -0.0037(8)
Cl1 0.0321(9) 0.0321(9) 0.0569(19) 0.0116(9) -0.0116(9) 0.0028(12)
N2 0.021(3) 0.021(3) 0.023(4) 0.005(2) -0.005(2) -0.002(3)
C1 0.026(4) 0.021(4) 0.028(4) -0.001(3) 0.004(3) 0.001(3)
C3 0.022(3) 0.022(3) 0.028(5) 0.002(3) -0.002(3) 0.006(4)
N1 0.027(3) 0.019(3) 0.036(4) 0.001(3) -0.007(3) -0.003(3)
C2 0.026(4) 0.016(3) 0.026(4) -0.003(3) 0.001(3) 0.008(3)
C4 0.030(3) 0.030(3) 0.019(5) 0.006(3) -0.006(3) 0.001(4)
C5 0.051(5) 0.051(5) 0.046(8) 0.004(4) -0.004(4) 0.019(7)

loop_
_atom_type_symbol
_atom_type_description
_atom_type_scat_dispersion_real
_atom_type_scat_dispersion_imag
_atom_type_scat_source
C C 0.0033 0.0016 'International Tables Vol C Tables 4.2.6.8 and 6.1.1.4'
H H 0.0000 0.0000 'International Tables Vol C Tables 4.2.6.8 and 6.1.1.4'
N N 0.0061 0.0033 'International Tables Vol C Tables 4.2.6.8 and 6.1.1.4'
S S 0.1246 0.1234 'International Tables Vol C Tables 4.2.6.8 and 6.1.1.4'
Cl Cl 0.1484 0.1585 'International Tables Vol C Tables 4.2.6.8 and 6.1.1.4'
Se Se -0.0929 2.2259 'International Tables Vol C Tables 4.2.6.8 and 6.1.1.4'

loop_
_geom_angle_atom_site_label_1
_geom_angle_atom_site_label_2
_geom_angle_atom_site_label_3
_geom_angle
_geom_angle_site_symmetry_1
_geom_angle_site_symmetry_3
N1 Se1 S1 94.0(2) . .
C2 S1 Se1 90.7(2) . .
C1 N2 C1 120.6(8) 7 .
C1 N2 C4 119.7(4) 7 .
C1 N2 C4 119.7(4) . .
N1 C1 N2 117.5(7) . .
N1 C1 C2 123.2(7) . .
N2 C1 C2 119.3(7) . .
C2 C3 C2 120.7(9) . 7
C2 C3 Cl1 119.6(5) . .
C2 C3 Cl1 119.6(5) 7 .
C1 N1 Se1 114.1(5) . .
C3 C2 C1 119.8(7) . .
C3 C2 S1 122.2(6) . .
C1 C2 S1 117.9(6) . .
N2 C4 C5 114.1(9) . .
N2 C4 H4B 107.9 . .
C5 C4 H4B 109.2 . .
C4 C5 H5A 109.7 . .
C4 C5 H5C 109.8 . .
H5A C5 H5C 109.3 . .

loop_
_geom_bond_atom_site_label_1
_geom_bond_atom_site_label_2
_geom_bond_distance
_geom_bond_site_symmetry_2
Se1 N1 1.805(6) .
Se1 S1 2.249(2) .
S1 C2 1.733(7) .
Cl1 C3 1.722(10) .
N2 C1 1.409(8) 7
N2 C1 1.409(8) .
N2 C4 1.452(12) .
C1 N1 1.301(10) .
C1 C2 1.423(10) .
C3 C2 1.401(9) .
C3 C2 1.401(9) 7
C4 C5 1.501(17) .
C4 H4B 0.9677 .
C5 H5A 0.9599 .
C5 H5C 0.9558 .

loop_
_geom_torsion_atom_site_label_1
_geom_torsion_atom_site_label_2
_geom_torsion_atom_site_label_3
_geom_torsion_atom_site_label_4
_geom_torsion
_geom_torsion_site_symmetry_1
N1 Se1 S1 C2 -3.1(3) .
C1 N2 C1 N1 -173.3(6) 7
C4 N2 C1 N1 5.2(12) .
C1 N2 C1 C2 7.5(13) 7
C4 N2 C1 C2 -174.0(8) .
N2 C1 N1 Se1 177.8(6) .
C2 C1 N1 Se1 -3.0(9) .
S1 Se1 N1 C1 3.7(6) .
C2 C3 C2 C1 -3.9(15) 7
Cl1 C3 C2 C1 178.9(6) .
C2 C3 C2 S1 175.3(5) 7
Cl1 C3 C2 S1 -1.9(11) .
N1 C1 C2 C3 179.1(8) .
N2 C1 C2 C3 -1.8(11) .
N1 C1 C2 S1 -0.2(10) .
N2 C1 C2 S1 179.0(6) .
Se1 S1 C2 C3 -176.8(7) .
Se1 S1 C2 C1 2.4(5) .
C1 N2 C4 C5 89.3(7) 7
C1 N2 C4 C5 -89.3(7) .
